data_7104854
loop_
_publ_author_name
'Driess, Matthias'
'Merz, Klaus'
'Mons\'e, Christian'

_publ_section_title
;
 Synthesis of the first fluoro(phosphanyl)- and diphosphanyl-stannanes
 and surprising formation of [P(SnMe3)4]+SiF5-
;
_journal_coden_ASTM CHCOFS
_journal_issue 20
_journal_name_full
;
 Chemical Communications (Cambridge, United Kingdom)
;
_journal_page_first 2608
_journal_page_last 2609
_journal_paper_doi 10.1039/b308660g
_journal_year 2003
_chemical_formula_sum 'C60 H94 P2 Sn2'
_chemical_formula_weight 1114.67
_space_group_IT_number 2
_symmetry_cell_setting triclinic
_symmetry_space_group_name_Hall '-P 1'
_symmetry_space_group_name_H-M 'P -1'
_atom_sites_solution_hydrogens geom
_atom_sites_solution_primary direct
_atom_sites_solution_secondary difmap
_audit_creation_method SHELXL-97
_cell_angle_alpha 103.08(3)
_cell_angle_beta 91.27(3)
_cell_angle_gamma 101.45(3)
_cell_formula_units_Z 2
_cell_length_a 10.538(4)
_cell_length_b 16.379(7)
_cell_length_c 17.760(7)
_cell_measurement_reflns_used 34
_cell_measurement_temperature 203(2)
_cell_measurement_theta_max 16.4
_cell_measurement_theta_min 3.2
_cell_volume 2919.4(19)
_computing_cell_refinement 'SAINT (Siemens, 1996)'
_computing_data_collection 'SMART (Siemens, 1996)'
_computing_data_reduction 'SAINT (Siemens, 1996)'
_computing_molecular_graphics 'SHELXTL (Siemens, 1996)'
_computing_publication_material 'SHELXTL (Siemens, 1996)'
_computing_structure_refinement 'SHELXTL (Siemens, 1996)'
_computing_structure_solution 'SHELXTL (Siemens, 1996)'
_diffrn_ambient_temperature 203(2)
_diffrn_measured_fraction_theta_full 0.965
_diffrn_measured_fraction_theta_max 0.965
_diffrn_measurement_device_type 'Bruker axs CCD 1000'
_diffrn_measurement_method omega-scan
_diffrn_radiation_monochromator graphite
_diffrn_radiation_source 'fine-focus sealed tube'
_diffrn_radiation_type MoK\a
_diffrn_radiation_wavelength 0.71073
_diffrn_reflns_av_R_equivalents 0.0563
_diffrn_reflns_av_sigmaI/netI 0.0545
_diffrn_reflns_limit_h_max 12
_diffrn_reflns_limit_h_min -12
_diffrn_reflns_limit_k_max 17
_diffrn_reflns_limit_k_min -19
_diffrn_reflns_limit_l_max 21
_diffrn_reflns_limit_l_min -21
_diffrn_reflns_number 24233
_diffrn_reflns_theta_full 25.66
_diffrn_reflns_theta_max 25.66
_diffrn_reflns_theta_min 1.95
_exptl_absorpt_coefficient_mu 0.945
_exptl_absorpt_correction_T_max 0.82345
_exptl_absorpt_correction_T_min 0.74532
_exptl_absorpt_correction_type empirical
_exptl_crystal_colour colorless
_exptl_crystal_density_diffrn 1.268
_exptl_crystal_density_method 'not measured'
_exptl_crystal_description needle
_exptl_crystal_F_000 1168
_exptl_crystal_size_max 0.3
_exptl_crystal_size_mid 0.1
_exptl_crystal_size_min 0.1
_refine_diff_density_max 0.440
_refine_diff_density_min -0.702
_refine_diff_density_rms 0.088
_refine_ls_extinction_method none
_refine_ls_goodness_of_fit_ref 0.966
_refine_ls_hydrogen_treatment mixed
_refine_ls_matrix_type full
_refine_ls_number_parameters 585
_refine_ls_number_reflns 10684
_refine_ls_number_restraints 0
_refine_ls_restrained_S_all 0.966
_refine_ls_R_factor_all 0.0478
_refine_ls_R_factor_gt 0.0326
_refine_ls_shift/su_max 0.001
_refine_ls_shift/su_mean 0.000
_refine_ls_structure_factor_coef Fsqd
_refine_ls_weighting_details
;
calc w=1/[\s^2^(Fo^2^)+(0.0414P)^2^+0.0000P] where
P=(Fo^2^+2Fc^2^)/3
;
_refine_ls_weighting_scheme calc
_refine_ls_wR_factor_gt 0.0730
_refine_ls_wR_factor_ref 0.0789
_reflns_number_gt 8356
_reflns_number_total 10684
_reflns_threshold_expression >2sigma(I)
_cod_data_source_file b308660g.txt
_cod_data_source_block md148
_cod_original_sg_symbol_H-M P-1
_cod_database_code 7104854

loop_
_symmetry_equiv_pos_as_xyz
'x, y, z'
'-x, -y, -z'

loop_
_atom_site_label
_atom_site_type_symbol
_atom_site_fract_x
_atom_site_fract_y
_atom_site_fract_z
_atom_site_U_iso_or_equiv
_atom_site_adp_type
_atom_site_occupancy
_atom_site_symmetry_multiplicity
_atom_site_calc_flag
_atom_site_refinement_flags
_atom_site_disorder_assembly
_atom_site_disorder_group
Sn1 Sn 0.221507(19) 0.257608(12) 0.189637(11) 0.02343(6) Uani 1 1 d . . .
C17 C 0.2401(3) 0.4053(2) 0.34061(17) 0.0321(7) Uani 1 1 d . . .
Sn2 Sn 0.328691(18) 0.111327(12) 0.266814(11) 0.02342(6) Uani 1 1 d . . .
P1 P 0.11740(8) 0.10513(5) 0.19245(5) 0.02857(18) Uani 1 1 d . . .
P2 P 0.44769(8) 0.23730(5) 0.21653(5) 0.03139(19) Uani 1 1 d . . .
C1 C 0.1987(3) 0.30030(18) 0.08346(16) 0.0236(6) Uani 1 1 d . . .
C16 C 0.1602(3) 0.35453(18) 0.27585(16) 0.0263(7) Uani 1 1 d . . .
C31 C 0.3839(3) -0.00980(19) 0.22522(16) 0.0252(6) Uani 1 1 d . . .
C32 C 0.4888(3) -0.01986(19) 0.18010(17) 0.0290(7) Uani 1 1 d . . .
C3 C 0.0946(3) 0.2908(2) -0.04125(17) 0.0299(7) Uani 1 1 d . . .
H3A H 0.0384 0.2583 -0.0841 0.036 Uiso 1 1 calc R . .
C6 C 0.2636(3) 0.38311(19) 0.08317(17) 0.0273(7) Uani 1 1 d . . .
C21 C 0.0422(3) 0.37540(19) 0.25922(17) 0.0285(7) Uani 1 1 d . . .
C46 C 0.3232(3) 0.14486(19) 0.39175(17) 0.0293(7) Uani 1 1 d . . .
C7 C 0.0472(3) 0.16125(19) 0.01285(17) 0.0291(7) Uani 1 1 d . . .
H7A H 0.0471 0.1511 0.0657 0.035 Uiso 1 1 calc R . .
C36 C 0.2996(3) -0.08309(19) 0.23605(17) 0.0276(7) Uani 1 1 d . . .
C2 C 0.1150(3) 0.25351(18) 0.01942(16) 0.0242(6) Uani 1 1 d . . .
C4 C 0.1537(3) 0.3740(2) -0.04102(18) 0.0303(7) Uani 1 1 d . . .
C5 C 0.2387(3) 0.41837(19) 0.02110(18) 0.0313(7) Uani 1 1 d . . .
H5A H 0.2818 0.4747 0.0220 0.038 Uiso 1 1 calc R . .
C33 C 0.5009(3) -0.1009(2) 0.14292(18) 0.0335(7) Uani 1 1 d . . .
H33A H 0.5700 -0.1070 0.1110 0.040 Uiso 1 1 calc R . .
C47 C 0.4410(3) 0.1646(2) 0.43559(18) 0.0372(8) Uani 1 1 d . . .
C13 C 0.3604(3) 0.4372(2) 0.14725(19) 0.0340(7) Uani 1 1 d . . .
H13A H 0.3619 0.4042 0.1875 0.041 Uiso 1 1 calc R . .
C35 C 0.3173(3) -0.1625(2) 0.19876(18) 0.0334(7) Uani 1 1 d . . .
H35A H 0.2601 -0.2114 0.2064 0.040 Uiso 1 1 calc R . .
C18 C 0.2024(3) 0.4770(2) 0.38205(19) 0.0399(8) Uani 1 1 d . . .
H18A H 0.2566 0.5118 0.4249 0.048 Uiso 1 1 calc R . .
C28 C -0.0563(3) 0.3202(2) 0.19564(18) 0.0309(7) Uani 1 1 d . . .
H28A H -0.0185 0.2717 0.1686 0.037 Uiso 1 1 calc R . .
C8 C -0.0923(3) 0.1404(2) -0.0194(2) 0.0411(8) Uani 1 1 d . . .
H8A H -0.1296 0.0806 -0.0221 0.062 Uiso 1 1 calc R . .
H8B H -0.0958 0.1509 -0.0710 0.062 Uiso 1 1 calc R . .
H8C H -0.1413 0.1763 0.0140 0.062 Uiso 1 1 calc R . .
C34 C 0.4158(3) -0.1731(2) 0.15066(18) 0.0318(7) Uani 1 1 d . . .
C37 C 0.5957(3) 0.0537(2) 0.17227(19) 0.0334(7) Uani 1 1 d . . .
H37A H 0.5759 0.1069 0.2043 0.040 Uiso 1 1 calc R . .
C22 C 0.3636(3) 0.3846(2) 0.36881(18) 0.0383(8) Uani 1 1 d . . .
H22A H 0.3688 0.3269 0.3383 0.046 Uiso 1 1 calc R . .
C50 C 0.2181(3) 0.1702(2) 0.51026(18) 0.0383(8) Uani 1 1 d . . .
H50A H 0.1411 0.1720 0.5357 0.046 Uiso 1 1 calc R . .
C10 C 0.1284(3) 0.4144(2) -0.1073(2) 0.0396(8) Uani 1 1 d . . .
H10A H 0.1722 0.4756 -0.0923 0.048 Uiso 1 1 calc R . .
C49 C 0.3321(4) 0.1909(2) 0.55407(18) 0.0402(8) Uani 1 1 d . . .
C58 C 0.0765(3) 0.1244(2) 0.38944(19) 0.0407(8) Uani 1 1 d . . .
H58A H 0.0866 0.1009 0.3339 0.049 Uiso 1 1 calc R . .
C51 C 0.2094(3) 0.1466(2) 0.43006(18) 0.0323(7) Uani 1 1 d . . .
C14 C 0.3209(4) 0.5197(2) 0.1849(2) 0.0504(10) Uani 1 1 d . . .
H14A H 0.2338 0.5071 0.2018 0.076 Uiso 1 1 calc R . .
H14B H 0.3229 0.5552 0.1478 0.076 Uiso 1 1 calc R . .
H14C H 0.3807 0.5500 0.2292 0.076 Uiso 1 1 calc R . .
C11 C -0.0155(4) 0.4099(3) -0.1225(2) 0.0572(11) Uani 1 1 d . . .
H11A H -0.0282 0.4362 -0.1650 0.086 Uiso 1 1 calc R . .
H11B H -0.0490 0.4401 -0.0763 0.086 Uiso 1 1 calc R . .
H11C H -0.0611 0.3504 -0.1358 0.086 Uiso 1 1 calc R . .
C55 C 0.3357(4) 0.2164(3) 0.64142(19) 0.0554(11) Uani 1 1 d . . .
H55A H 0.2505 0.2310 0.6533 0.066 Uiso 1 1 calc R . .
C23 C 0.3650(4) 0.3815(2) 0.45388(19) 0.0463(9) Uani 1 1 d . . .
H23A H 0.2885 0.3415 0.4623 0.069 Uiso 1 1 calc R . .
H23B H 0.3652 0.4381 0.4857 0.069 Uiso 1 1 calc R . .
H23C H 0.4423 0.3629 0.4679 0.069 Uiso 1 1 calc R . .
C29 C -0.0887(4) 0.3673(2) 0.1358(2) 0.0440(9) Uani 1 1 d . . .
H29A H -0.0095 0.3909 0.1145 0.066 Uiso 1 1 calc R . .
H29B H -0.1302 0.4134 0.1601 0.066 Uiso 1 1 calc R . .
H29C H -0.1469 0.3277 0.0945 0.066 Uiso 1 1 calc R . .
C40 C 0.4272(3) -0.2620(2) 0.1083(2) 0.0407(8) Uani 1 1 d . . .
H40A H 0.4006 -0.3002 0.1436 0.049 Uiso 1 1 calc R . .
C25 C 0.0570(4) 0.5824(2) 0.4090(2) 0.0542(10) Uani 1 1 d . . .
H25A H 0.1018 0.5951 0.4612 0.065 Uiso 1 1 calc R . .
C12 C 0.1839(4) 0.3735(3) -0.1802(2) 0.0544(10) Uani 1 1 d . . .
H12A H 0.1661 0.4006 -0.2214 0.082 Uiso 1 1 calc R . .
H12B H 0.1444 0.3129 -0.1952 0.082 Uiso 1 1 calc R . .
H12C H 0.2770 0.3806 -0.1711 0.082 Uiso 1 1 calc R . .
C30 C -0.1797(3) 0.2827(2) 0.2298(2) 0.0498(10) Uani 1 1 d . . .
H30A H -0.2418 0.2475 0.1883 0.075 Uiso 1 1 calc R . .
H30B H -0.2168 0.3289 0.2589 0.075 Uiso 1 1 calc R . .
H30C H -0.1591 0.2480 0.2641 0.075 Uiso 1 1 calc R . .
C19 C 0.0889(4) 0.5006(2) 0.36388(19) 0.0397(8) Uani 1 1 d . . .
C24 C 0.4834(3) 0.4472(3) 0.3550(2) 0.0541(10) Uani 1 1 d . . .
H24A H 0.4819 0.4489 0.3008 0.081 Uiso 1 1 calc R . .
H24B H 0.5608 0.4286 0.3688 0.081 Uiso 1 1 calc R . .
H24C H 0.4840 0.5039 0.3867 0.081 Uiso 1 1 calc R . .
C38 C 0.6024(4) 0.0638(2) 0.0895(2) 0.0585(12) Uani 1 1 d . . .
H38A H 0.5185 0.0699 0.0706 0.088 Uiso 1 1 calc R . .
H38B H 0.6258 0.0137 0.0570 0.088 Uiso 1 1 calc R . .
H38C H 0.6673 0.1144 0.0879 0.088 Uiso 1 1 calc R . .
C9 C 0.1247(4) 0.1025(2) -0.0344(2) 0.0448(9) Uani 1 1 d . . .
H9A H 0.0816 0.0434 -0.0388 0.067 Uiso 1 1 calc R . .
H9B H 0.2109 0.1128 -0.0092 0.067 Uiso 1 1 calc R . .
H9C H 0.1316 0.1136 -0.0857 0.067 Uiso 1 1 calc R . .
C59 C -0.0149(4) 0.0550(3) 0.4173(3) 0.0579(11) Uani 1 1 d . . .
H59A H 0.0250 0.0059 0.4140 0.087 Uiso 1 1 calc R . .
H59B H -0.0955 0.0378 0.3850 0.087 Uiso 1 1 calc R . .
H59C H -0.0326 0.0770 0.4706 0.087 Uiso 1 1 calc R . .
C39 C 0.7252(3) 0.0437(2) 0.2046(3) 0.0559(11) Uani 1 1 d . . .
H39A H 0.7929 0.0913 0.1992 0.084 Uiso 1 1 calc R . .
H39B H 0.7452 -0.0097 0.1762 0.084 Uiso 1 1 calc R . .
H39C H 0.7202 0.0431 0.2589 0.084 Uiso 1 1 calc R . .
C60 C 0.0178(4) 0.2013(3) 0.3940(3) 0.0611(12) Uani 1 1 d . . .
H60A H 0.0778 0.2450 0.3763 0.092 Uiso 1 1 calc R . .
H60B H 0.0000 0.2238 0.4472 0.092 Uiso 1 1 calc R . .
H60C H -0.0626 0.1851 0.3614 0.092 Uiso 1 1 calc R . .
C48 C 0.4433(3) 0.1871(2) 0.51569(19) 0.0435(9) Uani 1 1 d . . .
H48A H 0.5234 0.2001 0.5447 0.052 Uiso 1 1 calc R . .
C20 C 0.0092(3) 0.4472(2) 0.30304(18) 0.0360(8) Uani 1 1 d . . .
H20A H -0.0706 0.4603 0.2911 0.043 Uiso 1 1 calc R . .
C43 C 0.1940(3) -0.0782(2) 0.29188(18) 0.0328(7) Uani 1 1 d . . .
H43A H 0.1826 -0.0182 0.3048 0.039 Uiso 1 1 calc R . .
C52 C 0.5698(3) 0.1626(3) 0.4000(2) 0.0493(10) Uani 1 1 d . . .
H52A H 0.5519 0.1453 0.3430 0.059 Uiso 1 1 calc R . .
C41 C 0.5599(4) -0.2709(3) 0.0871(2) 0.0589(11) Uani 1 1 d . . .
H41A H 0.5581 -0.3297 0.0601 0.088 Uiso 1 1 calc R . .
H41B H 0.6175 -0.2559 0.1336 0.088 Uiso 1 1 calc R . .
H41C H 0.5907 -0.2331 0.0535 0.088 Uiso 1 1 calc R . .
C15 C 0.4962(3) 0.4532(3) 0.1198(2) 0.0604(12) Uani 1 1 d . . .
H15A H 0.5182 0.3989 0.0958 0.091 Uiso 1 1 calc R . .
H15B H 0.5575 0.4826 0.1636 0.091 Uiso 1 1 calc R . .
H15C H 0.4999 0.4883 0.0823 0.091 Uiso 1 1 calc R . .
C42 C 0.3318(4) -0.2929(3) 0.0383(2) 0.0562(11) Uani 1 1 d . . .
H42A H 0.3393 -0.3501 0.0112 0.084 Uiso 1 1 calc R . .
H42B H 0.3504 -0.2543 0.0039 0.084 Uiso 1 1 calc R . .
H42C H 0.2444 -0.2943 0.0546 0.084 Uiso 1 1 calc R . .
C44 C 0.0647(4) -0.1339(3) 0.2595(3) 0.0680(13) Uani 1 1 d . . .
H44A H 0.0389 -0.1199 0.2120 0.102 Uiso 1 1 calc R . .
H44B H 0.0004 -0.1242 0.2970 0.102 Uiso 1 1 calc R . .
H44C H 0.0712 -0.1937 0.2487 0.102 Uiso 1 1 calc R . .
C45 C 0.2382(4) -0.0980(3) 0.3671(2) 0.0632(12) Uani 1 1 d . . .
H45A H 0.1703 -0.0948 0.4029 0.095 Uiso 1 1 calc R . .
H45B H 0.3163 -0.0566 0.3900 0.095 Uiso 1 1 calc R . .
H45C H 0.2562 -0.1552 0.3560 0.095 Uiso 1 1 calc R . .
C53 C 0.6600(4) 0.2497(3) 0.4190(3) 0.0794(15) Uani 1 1 d . . .
H53A H 0.7411 0.2455 0.3952 0.119 Uiso 1 1 calc R . .
H53B H 0.6767 0.2695 0.4747 0.119 Uiso 1 1 calc R . .
H53C H 0.6200 0.2899 0.3993 0.119 Uiso 1 1 calc R . .
C57 C 0.3414(6) 0.1442(3) 0.6766(2) 0.0962(19) Uani 1 1 d . . .
H57A H 0.3437 0.1632 0.7326 0.144 Uiso 1 1 calc R . .
H57B H 0.4189 0.1225 0.6622 0.144 Uiso 1 1 calc R . .
H57C H 0.2653 0.0989 0.6583 0.144 Uiso 1 1 calc R . .
C26 C 0.1107(6) 0.6556(3) 0.3735(3) 0.0844(16) Uani 1 1 d . . .
H26A H 0.0887 0.7077 0.4034 0.127 Uiso 1 1 calc R . .
H26B H 0.0737 0.6437 0.3207 0.127 Uiso 1 1 calc R . .
H26C H 0.2043 0.6629 0.3735 0.127 Uiso 1 1 calc R . .
C54 C 0.6331(5) 0.0966(3) 0.4233(3) 0.0847(16) Uani 1 1 d . . .
H54A H 0.7155 0.0968 0.3999 0.127 Uiso 1 1 calc R . .
H54B H 0.5770 0.0404 0.4057 0.127 Uiso 1 1 calc R . .
H54C H 0.6477 0.1101 0.4792 0.127 Uiso 1 1 calc R . .
C27 C -0.0832(5) 0.5768(3) 0.4202(3) 0.100(2) Uani 1 1 d . . .
H27A H -0.0966 0.6317 0.4496 0.149 Uiso 1 1 calc R . .
H27B H -0.1134 0.5331 0.4483 0.149 Uiso 1 1 calc R . .
H27C H -0.1313 0.5620 0.3701 0.149 Uiso 1 1 calc R . .
C56 C 0.4308(6) 0.2939(3) 0.6750(2) 0.106(2) Uani 1 1 d . . .
H56A H 0.4287 0.3069 0.7309 0.159 Uiso 1 1 calc R . .
H56B H 0.4108 0.3410 0.6556 0.159 Uiso 1 1 calc R . .
H56C H 0.5165 0.2856 0.6609 0.159 Uiso 1 1 calc R . .
H1 H 0.172(3) 0.077(2) 0.130(2) 0.058(11) Uiso 1 1 d . . .
H2 H 0.440(3) 0.188(2) 0.1448(18) 0.042(9) Uiso 1 1 d . . .

loop_
_atom_site_aniso_label
_atom_site_aniso_U_11
_atom_site_aniso_U_22
_atom_site_aniso_U_33
_atom_site_aniso_U_23
_atom_site_aniso_U_13
_atom_site_aniso_U_12
Sn1 0.02575(11) 0.02148(11) 0.02170(11) 0.00269(8) -0.00204(8) 0.00493(8)
C17 0.0368(18) 0.0322(18) 0.0245(16) 0.0016(14) -0.0014(14) 0.0072(14)
Sn2 0.02388(11) 0.02527(12) 0.02082(11) 0.00287(8) 0.00062(8) 0.00746(8)
P1 0.0280(4) 0.0275(4) 0.0289(4) 0.0071(3) -0.0040(3) 0.0028(3)
P2 0.0248(4) 0.0327(5) 0.0371(5) 0.0095(4) 0.0022(4) 0.0054(3)
C1 0.0235(15) 0.0220(15) 0.0246(15) 0.0027(12) 0.0031(12) 0.0064(12)
C16 0.0351(17) 0.0202(15) 0.0222(15) 0.0028(12) 0.0039(13) 0.0051(13)
C31 0.0266(15) 0.0271(16) 0.0220(14) 0.0038(13) 0.0004(12) 0.0085(13)
C32 0.0311(17) 0.0277(17) 0.0272(16) 0.0011(13) 0.0006(13) 0.0103(13)
C3 0.0339(17) 0.0301(17) 0.0247(15) 0.0054(13) -0.0034(13) 0.0061(14)
C6 0.0272(16) 0.0239(16) 0.0287(16) 0.0028(13) 0.0019(13) 0.0040(13)
C21 0.0332(17) 0.0269(17) 0.0250(15) 0.0051(13) 0.0033(13) 0.0060(13)
C46 0.0341(17) 0.0293(17) 0.0248(15) 0.0040(13) 0.0016(14) 0.0100(14)
C7 0.0382(18) 0.0229(16) 0.0243(15) 0.0071(13) -0.0018(14) 0.0010(13)
C36 0.0294(16) 0.0295(17) 0.0236(15) 0.0042(13) 0.0006(13) 0.0078(13)
C2 0.0268(15) 0.0224(15) 0.0231(15) 0.0045(12) -0.0002(12) 0.0051(12)
C4 0.0346(17) 0.0280(17) 0.0305(16) 0.0095(14) 0.0026(14) 0.0090(14)
C5 0.0323(17) 0.0230(16) 0.0361(18) 0.0065(14) -0.0002(14) 0.0004(13)
C33 0.0332(17) 0.0320(18) 0.0345(18) 0.0038(14) 0.0051(14) 0.0095(14)
C47 0.0329(18) 0.047(2) 0.0289(17) 0.0020(15) -0.0005(15) 0.0108(16)
C13 0.0347(18) 0.0276(17) 0.0338(17) 0.0039(14) -0.0021(15) -0.0027(14)
C35 0.0368(18) 0.0258(17) 0.0356(18) 0.0075(14) 0.0011(15) 0.0017(14)
C18 0.051(2) 0.0353(19) 0.0266(17) -0.0025(15) -0.0066(16) 0.0051(16)
C28 0.0278(16) 0.0268(17) 0.0365(18) 0.0045(14) -0.0027(14) 0.0058(13)
C8 0.0384(19) 0.036(2) 0.046(2) 0.0150(17) -0.0074(16) -0.0034(16)
C34 0.0370(18) 0.0281(17) 0.0289(16) 0.0017(14) -0.0032(14) 0.0103(14)
C37 0.0292(17) 0.0292(17) 0.0398(19) 0.0029(15) 0.0106(15) 0.0062(14)
C22 0.043(2) 0.0367(19) 0.0288(17) -0.0036(15) -0.0105(15) 0.0078(16)
C50 0.042(2) 0.043(2) 0.0280(17) 0.0035(15) 0.0072(15) 0.0090(16)
C10 0.046(2) 0.0323(19) 0.0411(19) 0.0181(16) -0.0066(17) 0.0004(16)
C49 0.051(2) 0.042(2) 0.0238(17) 0.0026(15) 0.0038(16) 0.0065(17)
C58 0.0316(18) 0.063(2) 0.0276(17) 0.0083(17) 0.0096(14) 0.0124(17)
C51 0.0396(18) 0.0302(17) 0.0259(16) 0.0024(13) 0.0044(14) 0.0092(14)
C14 0.073(3) 0.0249(18) 0.044(2) -0.0036(16) -0.014(2) 0.0031(18)
C11 0.063(3) 0.054(3) 0.065(3) 0.030(2) -0.007(2) 0.020(2)
C55 0.071(3) 0.062(3) 0.0237(18) 0.0022(18) -0.0012(18) 0.003(2)
C23 0.057(2) 0.044(2) 0.0327(18) 0.0017(16) -0.0136(17) 0.0109(18)
C29 0.051(2) 0.041(2) 0.039(2) 0.0033(16) -0.0103(17) 0.0157(17)
C40 0.048(2) 0.0271(18) 0.046(2) 0.0028(16) 0.0060(17) 0.0112(16)
C25 0.077(3) 0.038(2) 0.043(2) -0.0099(18) 0.000(2) 0.024(2)
C12 0.064(3) 0.062(3) 0.042(2) 0.029(2) 0.005(2) 0.007(2)
C30 0.036(2) 0.045(2) 0.064(3) 0.0067(19) 0.0051(18) 0.0017(17)
C19 0.056(2) 0.0329(19) 0.0291(17) -0.0003(15) 0.0059(17) 0.0151(17)
C24 0.043(2) 0.064(3) 0.048(2) 0.011(2) -0.0122(18) -0.0007(19)
C38 0.075(3) 0.045(2) 0.050(2) 0.0079(19) 0.029(2) 0.002(2)
C9 0.049(2) 0.0272(18) 0.056(2) 0.0056(17) 0.0087(19) 0.0089(16)
C59 0.041(2) 0.056(3) 0.071(3) 0.007(2) 0.008(2) 0.0079(19)
C39 0.0312(19) 0.039(2) 0.090(3) -0.001(2) 0.000(2) 0.0091(16)
C60 0.044(2) 0.078(3) 0.078(3) 0.045(3) 0.008(2) 0.020(2)
C48 0.042(2) 0.056(2) 0.0276(17) 0.0025(16) -0.0090(16) 0.0085(18)
C20 0.0394(19) 0.0342(19) 0.0348(18) 0.0046(15) 0.0015(15) 0.0127(15)
C43 0.0370(18) 0.0290(17) 0.0334(17) 0.0066(14) 0.0116(15) 0.0092(14)
C52 0.0334(19) 0.083(3) 0.0300(18) 0.0024(19) -0.0037(15) 0.0219(19)
C41 0.055(2) 0.048(2) 0.065(3) -0.018(2) -0.011(2) 0.029(2)
C15 0.036(2) 0.079(3) 0.053(2) 0.011(2) -0.0040(19) -0.014(2)
C42 0.052(2) 0.046(2) 0.059(3) -0.013(2) -0.006(2) 0.0136(19)
C44 0.035(2) 0.081(3) 0.068(3) -0.010(2) 0.015(2) -0.006(2)
C45 0.073(3) 0.091(3) 0.040(2) 0.030(2) 0.020(2) 0.034(3)
C53 0.045(3) 0.103(4) 0.084(3) 0.018(3) 0.020(2) 0.004(3)
C57 0.159(6) 0.087(4) 0.033(2) 0.014(2) -0.011(3) 0.006(4)
C26 0.135(5) 0.035(2) 0.080(3) 0.001(2) 0.018(3) 0.023(3)
C54 0.067(3) 0.111(4) 0.090(4) 0.020(3) 0.014(3) 0.055(3)
C27 0.106(4) 0.074(4) 0.111(5) -0.016(3) 0.044(4) 0.039(3)
C56 0.145(5) 0.087(4) 0.040(2) -0.021(2) 0.023(3) -0.046(4)

loop_
_atom_type_symbol
_atom_type_description
_atom_type_scat_dispersion_real
_atom_type_scat_dispersion_imag
_atom_type_scat_source
C C 0.0033 0.0016 'International Tables Vol C Tables 4.2.6.8 and 6.1.1.4'
H H 0.0000 0.0000 'International Tables Vol C Tables 4.2.6.8 and 6.1.1.4'
P P 0.1023 0.0942 'International Tables Vol C Tables 4.2.6.8 and 6.1.1.4'
Sn Sn -0.6537 1.4246 'International Tables Vol C Tables 4.2.6.8 and 6.1.1.4'

loop_
_geom_angle_atom_site_label_1
_geom_angle_atom_site_label_2
_geom_angle_atom_site_label_3
_geom_angle
_geom_angle_site_symmetry_1
_geom_angle_site_symmetry_3
_geom_angle_publ_flag
C16 Sn1 C1 102.82(11) . . ?
C16 Sn1 P2 114.62(9) . . ?
C1 Sn1 P2 113.25(8) . . ?
C16 Sn1 P1 114.59(8) . . ?
C1 Sn1 P1 118.86(8) . . ?
P2 Sn1 P1 93.31(4) . . ?
C18 C17 C16 118.2(3) . . ?
C18 C17 C22 117.9(3) . . ?
C16 C17 C22 124.0(3) . . ?
C31 Sn2 C46 112.56(11) . . ?
C31 Sn2 P1 107.18(9) . . ?
C46 Sn2 P1 114.68(9) . . ?
C31 Sn2 P2 116.81(8) . . ?
C46 Sn2 P2 111.49(9) . . ?
P1 Sn2 P2 92.63(4) . . ?
Sn1 P1 Sn2 83.48(4) . . ?
Sn1 P1 H1 89.9(15) . . ?
Sn2 P1 H1 86.8(16) . . ?
Sn1 P2 Sn2 83.50(4) . . ?
Sn1 P2 H2 88.2(14) . . ?
Sn2 P2 H2 91.0(13) . . ?
C6 C1 C2 118.5(3) . . ?
C6 C1 Sn1 116.9(2) . . ?
C2 C1 Sn1 124.3(2) . . ?
C21 C16 C17 119.0(3) . . ?
C21 C16 Sn1 116.8(2) . . ?
C17 C16 Sn1 123.4(2) . . ?
C32 C31 C36 118.7(3) . . ?
C32 C31 Sn2 123.5(2) . . ?
C36 C31 Sn2 117.3(2) . . ?
C33 C32 C31 119.3(3) . . ?
C33 C32 C37 117.0(3) . . ?
C31 C32 C37 123.6(3) . . ?
C4 C3 C2 122.3(3) . . ?
C4 C3 H3A 118.8 . . ?
C2 C3 H3A 118.8 . . ?
C1 C6 C5 119.4(3) . . ?
C1 C6 C13 122.8(3) . . ?
C5 C6 C13 117.8(3) . . ?
C20 C21 C16 120.0(3) . . ?
C20 C21 C28 116.8(3) . . ?
C16 C21 C28 123.1(3) . . ?
C47 C46 C51 118.7(3) . . ?
C47 C46 Sn2 117.3(2) . . ?
C51 C46 Sn2 123.9(2) . . ?
C9 C7 C8 111.2(3) . . ?
C9 C7 C2 109.2(2) . . ?
C8 C7 C2 113.9(3) . . ?
C9 C7 H7A 107.4 . . ?
C8 C7 H7A 107.4 . . ?
C2 C7 H7A 107.4 . . ?
C35 C36 C31 119.6(3) . . ?
C35 C36 C43 118.2(3) . . ?
C31 C36 C43 122.1(3) . . ?
C3 C2 C1 119.9(3) . . ?
C3 C2 C7 118.2(3) . . ?
C1 C2 C7 121.9(3) . . ?
C5 C4 C3 117.1(3) . . ?
C5 C4 C10 121.2(3) . . ?
C3 C4 C10 121.6(3) . . ?
C4 C5 C6 122.6(3) . . ?
C4 C5 H5A 118.7 . . ?
C6 C5 H5A 118.7 . . ?
C34 C33 C32 122.5(3) . . ?
C34 C33 H33A 118.8 . . ?
C32 C33 H33A 118.8 . . ?
C48 C47 C46 119.8(3) . . ?
C48 C47 C52 117.2(3) . . ?
C46 C47 C52 123.0(3) . . ?
C6 C13 C14 111.9(3) . . ?
C6 C13 C15 111.6(3) . . ?
C14 C13 C15 111.8(3) . . ?
C6 C13 H13A 107.1 . . ?
C14 C13 H13A 107.1 . . ?
C15 C13 H13A 107.1 . . ?
C36 C35 C34 122.2(3) . . ?
C36 C35 H35A 118.9 . . ?
C34 C35 H35A 118.9 . . ?
C17 C18 C19 123.2(3) . . ?
C17 C18 H18A 118.4 . . ?
C19 C18 H18A 118.4 . . ?
C21 C28 C29 113.1(3) . . ?
C21 C28 C30 110.5(3) . . ?
C29 C28 C30 110.2(3) . . ?
C21 C28 H28A 107.6 . . ?
C29 C28 H28A 107.6 . . ?
C30 C28 H28A 107.6 . . ?
C7 C8 H8A 109.5 . . ?
C7 C8 H8B 109.5 . . ?
H8A C8 H8B 109.5 . . ?
C7 C8 H8C 109.5 . . ?
H8A C8 H8C 109.5 . . ?
H8B C8 H8C 109.5 . . ?
C35 C34 C33 117.7(3) . . ?
C35 C34 C40 119.9(3) . . ?
C33 C34 C40 122.4(3) . . ?
C32 C37 C38 112.4(3) . . ?
C32 C37 C39 110.3(3) . . ?
C38 C37 C39 111.6(3) . . ?
C32 C37 H37A 107.4 . . ?
C38 C37 H37A 107.4 . . ?
C39 C37 H37A 107.4 . . ?
C17 C22 C24 111.7(3) . . ?
C17 C22 C23 112.7(3) . . ?
C24 C22 C23 109.9(3) . . ?
C17 C22 H22A 107.4 . . ?
C24 C22 H22A 107.4 . . ?
C23 C22 H22A 107.4 . . ?
C49 C50 C51 123.4(3) . . ?
C49 C50 H50A 118.3 . . ?
C51 C50 H50A 118.3 . . ?
C12 C10 C4 111.5(3) . . ?
C12 C10 C11 110.0(3) . . ?
C4 C10 C11 111.6(3) . . ?
C12 C10 H10A 107.8 . . ?
C4 C10 H10A 107.8 . . ?
C11 C10 H10A 107.8 . . ?
C50 C49 C48 117.2(3) . . ?
C50 C49 C55 121.1(3) . . ?
C48 C49 C55 121.7(3) . . ?
C60 C58 C51 112.5(3) . . ?
C60 C58 C59 110.7(3) . . ?
C51 C58 C59 112.6(3) . . ?
C60 C58 H58A 106.8 . . ?
C51 C58 H58A 106.8 . . ?
C59 C58 H58A 106.8 . . ?
C50 C51 C46 118.8(3) . . ?
C50 C51 C58 117.5(3) . . ?
C46 C51 C58 123.8(3) . . ?
C13 C14 H14A 109.5 . . ?
C13 C14 H14B 109.5 . . ?
H14A C14 H14B 109.5 . . ?
C13 C14 H14C 109.5 . . ?
H14A C14 H14C 109.5 . . ?
H14B C14 H14C 109.5 . . ?
C10 C11 H11A 109.5 . . ?
C10 C11 H11B 109.5 . . ?
H11A C11 H11B 109.5 . . ?
C10 C11 H11C 109.5 . . ?
H11A C11 H11C 109.5 . . ?
H11B C11 H11C 109.5 . . ?
C56 C55 C57 114.6(4) . . ?
C56 C55 C49 113.2(3) . . ?
C57 C55 C49 112.2(3) . . ?
C56 C55 H55A 105.3 . . ?
C57 C55 H55A 105.3 . . ?
C49 C55 H55A 105.3 . . ?
C22 C23 H23A 109.5 . . ?
C22 C23 H23B 109.5 . . ?
H23A C23 H23B 109.5 . . ?
C22 C23 H23C 109.5 . . ?
H23A C23 H23C 109.5 . . ?
H23B C23 H23C 109.5 . . ?
C28 C29 H29A 109.5 . . ?
C28 C29 H29B 109.5 . . ?
H29A C29 H29B 109.5 . . ?
C28 C29 H29C 109.5 . . ?
H29A C29 H29C 109.5 . . ?
H29B C29 H29C 109.5 . . ?
C41 C40 C42 111.1(3) . . ?
C41 C40 C34 115.0(3) . . ?
C42 C40 C34 109.7(3) . . ?
C41 C40 H40A 106.8 . . ?
C42 C40 H40A 106.8 . . ?
C34 C40 H40A 106.8 . . ?
C27 C25 C26 111.1(4) . . ?
C27 C25 C19 114.0(4) . . ?
C26 C25 C19 110.8(3) . . ?
C27 C25 H25A 106.8 . . ?
C26 C25 H25A 106.8 . . ?
C19 C25 H25A 106.8 . . ?
C10 C12 H12A 109.5 . . ?
C10 C12 H12B 109.5 . . ?
H12A C12 H12B 109.5 . . ?
C10 C12 H12C 109.5 . . ?
H12A C12 H12C 109.5 . . ?
H12B C12 H12C 109.5 . . ?
C28 C30 H30A 109.5 . . ?
C28 C30 H30B 109.5 . . ?
H30A C30 H30B 109.5 . . ?
C28 C30 H30C 109.5 . . ?
H30A C30 H30C 109.5 . . ?
H30B C30 H30C 109.5 . . ?
C20 C19 C18 117.3(3) . . ?
C20 C19 C25 122.2(3) . . ?
C18 C19 C25 120.5(3) . . ?
C22 C24 H24A 109.5 . . ?
C22 C24 H24B 109.5 . . ?
H24A C24 H24B 109.5 . . ?
C22 C24 H24C 109.5 . . ?
H24A C24 H24C 109.5 . . ?
H24B C24 H24C 109.5 . . ?
C37 C38 H38A 109.5 . . ?
C37 C38 H38B 109.5 . . ?
H38A C38 H38B 109.5 . . ?
C37 C38 H38C 109.5 . . ?
H38A C38 H38C 109.5 . . ?
H38B C38 H38C 109.5 . . ?
C7 C9 H9A 109.5 . . ?
C7 C9 H9B 109.5 . . ?
H9A C9 H9B 109.5 . . ?
C7 C9 H9C 109.5 . . ?
H9A C9 H9C 109.5 . . ?
H9B C9 H9C 109.5 . . ?
C58 C59 H59A 109.5 . . ?
C58 C59 H59B 109.5 . . ?
H59A C59 H59B 109.5 . . ?
C58 C59 H59C 109.5 . . ?
H59A C59 H59C 109.5 . . ?
H59B C59 H59C 109.5 . . ?
C37 C39 H39A 109.5 . . ?
C37 C39 H39B 109.5 . . ?
H39A C39 H39B 109.5 . . ?
C37 C39 H39C 109.5 . . ?
H39A C39 H39C 109.5 . . ?
H39B C39 H39C 109.5 . . ?
C58 C60 H60A 109.5 . . ?
C58 C60 H60B 109.5 . . ?
H60A C60 H60B 109.5 . . ?
C58 C60 H60C 109.5 . . ?
H60A C60 H60C 109.5 . . ?
H60B C60 H60C 109.5 . . ?
C49 C48 C47 122.0(3) . . ?
C49 C48 H48A 119.0 . . ?
C47 C48 H48A 119.0 . . ?
C21 C20 C19 122.0(3) . . ?
C21 C20 H20A 119.0 . . ?
C19 C20 H20A 119.0 . . ?
C44 C43 C36 114.1(3) . . ?
C44 C43 C45 111.2(3) . . ?
C36 C43 C45 109.6(3) . . ?
C44 C43 H43A 107.2 . . ?
C36 C43 H43A 107.2 . . ?
C45 C43 H43A 107.2 . . ?
C54 C52 C53 111.1(4) . . ?
C54 C52 C47 111.1(3) . . ?
C53 C52 C47 112.2(3) . . ?
C54 C52 H52A 107.4 . . ?
C53 C52 H52A 107.4 . . ?
C47 C52 H52A 107.4 . . ?
C40 C41 H41A 109.5 . . ?
C40 C41 H41B 109.5 . . ?
H41A C41 H41B 109.5 . . ?
C40 C41 H41C 109.5 . . ?
H41A C41 H41C 109.5 . . ?
H41B C41 H41C 109.5 . . ?
C13 C15 H15A 109.5 . . ?
C13 C15 H15B 109.5 . . ?
H15A C15 H15B 109.5 . . ?
C13 C15 H15C 109.5 . . ?
H15A C15 H15C 109.5 . . ?
H15B C15 H15C 109.5 . . ?
C40 C42 H42A 109.5 . . ?
C40 C42 H42B 109.5 . . ?
H42A C42 H42B 109.5 . . ?
C40 C42 H42C 109.5 . . ?
H42A C42 H42C 109.5 . . ?
H42B C42 H42C 109.5 . . ?
C43 C44 H44A 109.5 . . ?
C43 C44 H44B 109.5 . . ?
H44A C44 H44B 109.5 . . ?
C43 C44 H44C 109.5 . . ?
H44A C44 H44C 109.5 . . ?
H44B C44 H44C 109.5 . . ?
C43 C45 H45A 109.5 . . ?
C43 C45 H45B 109.5 . . ?
H45A C45 H45B 109.5 . . ?
C43 C45 H45C 109.5 . . ?
H45A C45 H45C 109.5 . . ?
H45B C45 H45C 109.5 . . ?
C52 C53 H53A 109.5 . . ?
C52 C53 H53B 109.5 . . ?
H53A C53 H53B 109.5 . . ?
C52 C53 H53C 109.5 . . ?
H53A C53 H53C 109.5 . . ?
H53B C53 H53C 109.5 . . ?
C55 C57 H57A 109.5 . . ?
C55 C57 H57B 109.5 . . ?
H57A C57 H57B 109.5 . . ?
C55 C57 H57C 109.5 . . ?
H57A C57 H57C 109.5 . . ?
H57B C57 H57C 109.5 . . ?
C25 C26 H26A 109.5 . . ?
C25 C26 H26B 109.5 . . ?
H26A C26 H26B 109.5 . . ?
C25 C26 H26C 109.5 . . ?
H26A C26 H26C 109.5 . . ?
H26B C26 H26C 109.5 . . ?
C52 C54 H54A 109.5 . . ?
C52 C54 H54B 109.5 . . ?
H54A C54 H54B 109.5 . . ?
C52 C54 H54C 109.5 . . ?
H54A C54 H54C 109.5 . . ?
H54B C54 H54C 109.5 . . ?
C25 C27 H27A 109.5 . . ?
C25 C27 H27B 109.5 . . ?
H27A C27 H27B 109.5 . . ?
C25 C27 H27C 109.5 . . ?
H27A C27 H27C 109.5 . . ?
H27B C27 H27C 109.5 . . ?
C55 C56 H56A 109.5 . . ?
C55 C56 H56B 109.5 . . ?
H56A C56 H56B 109.5 . . ?
C55 C56 H56C 109.5 . . ?
H56A C56 H56C 109.5 . . ?
H56B C56 H56C 109.5 . . ?

loop_
_geom_bond_atom_site_label_1
_geom_bond_atom_site_label_2
_geom_bond_distance
_geom_bond_site_symmetry_2
_geom_bond_publ_flag
Sn1 C16 2.152(3) . ?
Sn1 C1 2.179(3) . ?
Sn1 P2 2.5212(12) . ?
Sn1 P1 2.5327(13) . ?
C17 C18 1.374(4) . ?
C17 C16 1.404(4) . ?
C17 C22 1.510(5) . ?
Sn2 C31 2.153(3) . ?
Sn2 C46 2.167(3) . ?
Sn2 P1 2.5361(12) . ?
Sn2 P2 2.5464(12) . ?
P1 H1 1.29(3) . ?
P2 H2 1.34(3) . ?
C1 C6 1.394(4) . ?
C1 C2 1.397(4) . ?
C16 C21 1.396(4) . ?
C31 C32 1.394(4) . ?
C31 C36 1.399(4) . ?
C32 C33 1.373(4) . ?
C32 C37 1.511(4) . ?
C3 C4 1.381(4) . ?
C3 C2 1.386(4) . ?
C3 H3A 0.9400 . ?
C6 C5 1.398(4) . ?
C6 C13 1.502(4) . ?
C21 C20 1.367(4) . ?
C21 C28 1.511(4) . ?
C46 C47 1.391(4) . ?
C46 C51 1.394(4) . ?
C7 C9 1.508(4) . ?
C7 C8 1.511(4) . ?
C7 C2 1.515(4) . ?
C7 H7A 0.9900 . ?
C36 C35 1.371(4) . ?
C36 C43 1.509(4) . ?
C4 C5 1.372(4) . ?
C4 C10 1.517(4) . ?
C5 H5A 0.9400 . ?
C33 C34 1.371(4) . ?
C33 H33A 0.9400 . ?
C47 C48 1.385(4) . ?
C47 C52 1.513(5) . ?
C13 C14 1.508(5) . ?
C13 C15 1.515(5) . ?
C13 H13A 0.9900 . ?
C35 C34 1.371(4) . ?
C35 H35A 0.9400 . ?
C18 C19 1.381(5) . ?
C18 H18A 0.9400 . ?
C28 C29 1.517(4) . ?
C28 C30 1.524(4) . ?
C28 H28A 0.9900 . ?
C8 H8A 0.9700 . ?
C8 H8B 0.9700 . ?
C8 H8C 0.9700 . ?
C34 C40 1.509(4) . ?
C37 C38 1.518(5) . ?
C37 C39 1.522(5) . ?
C37 H37A 0.9900 . ?
C22 C24 1.523(5) . ?
C22 C23 1.523(4) . ?
C22 H22A 0.9900 . ?
C50 C49 1.357(5) . ?
C50 C51 1.385(4) . ?
C50 H50A 0.9400 . ?
C10 C12 1.506(5) . ?
C10 C11 1.518(5) . ?
C10 H10A 0.9900 . ?
C49 C48 1.373(5) . ?
C49 C55 1.510(4) . ?
C58 C60 1.499(5) . ?
C58 C51 1.499(5) . ?
C58 C59 1.517(5) . ?
C58 H58A 0.9900 . ?
C14 H14A 0.9700 . ?
C14 H14B 0.9700 . ?
C14 H14C 0.9700 . ?
C11 H11A 0.9700 . ?
C11 H11B 0.9700 . ?
C11 H11C 0.9700 . ?
C55 C56 1.448(5) . ?
C55 C57 1.468(6) . ?
C55 H55A 0.9900 . ?
C23 H23A 0.9700 . ?
C23 H23B 0.9700 . ?
C23 H23C 0.9700 . ?
C29 H29A 0.9700 . ?
C29 H29B 0.9700 . ?
C29 H29C 0.9700 . ?
C40 C41 1.483(5) . ?
C40 C42 1.507(5) . ?
C40 H40A 0.9900 . ?
C25 C27 1.482(6) . ?
C25 C26 1.498(6) . ?
C25 C19 1.502(5) . ?
C25 H25A 0.9900 . ?
C12 H12A 0.9700 . ?
C12 H12B 0.9700 . ?
C12 H12C 0.9700 . ?
C30 H30A 0.9700 . ?
C30 H30B 0.9700 . ?
C30 H30C 0.9700 . ?
C19 C20 1.370(5) . ?
C24 H24A 0.9700 . ?
C24 H24B 0.9700 . ?
C24 H24C 0.9700 . ?
C38 H38A 0.9700 . ?
C38 H38B 0.9700 . ?
C38 H38C 0.9700 . ?
C9 H9A 0.9700 . ?
C9 H9B 0.9700 . ?
C9 H9C 0.9700 . ?
C59 H59A 0.9700 . ?
C59 H59B 0.9700 . ?
C59 H59C 0.9700 . ?
C39 H39A 0.9700 . ?
C39 H39B 0.9700 . ?
C39 H39C 0.9700 . ?
C60 H60A 0.9700 . ?
C60 H60B 0.9700 . ?
C60 H60C 0.9700 . ?
C48 H48A 0.9400 . ?
C20 H20A 0.9400 . ?
C43 C44 1.502(5) . ?
C43 C45 1.528(5) . ?
C43 H43A 0.9900 . ?
C52 C54 1.504(6) . ?
C52 C53 1.510(6) . ?
C52 H52A 0.9900 . ?
C41 H41A 0.9700 . ?
C41 H41B 0.9700 . ?
C41 H41C 0.9700 . ?
C15 H15A 0.9700 . ?
C15 H15B 0.9700 . ?
C15 H15C 0.9700 . ?
C42 H42A 0.9700 . ?
C42 H42B 0.9700 . ?
C42 H42C 0.9700 . ?
C44 H44A 0.9700 . ?
C44 H44B 0.9700 . ?
C44 H44C 0.9700 . ?
C45 H45A 0.9700 . ?
C45 H45B 0.9700 . ?
C45 H45C 0.9700 . ?
C53 H53A 0.9700 . ?
C53 H53B 0.9700 . ?
C53 H53C 0.9700 . ?
C57 H57A 0.9700 . ?
C57 H57B 0.9700 . ?
C57 H57C 0.9700 . ?
C26 H26A 0.9700 . ?
C26 H26B 0.9700 . ?
C26 H26C 0.9700 . ?
C54 H54A 0.9700 . ?
C54 H54B 0.9700 . ?
C54 H54C 0.9700 . ?
C27 H27A 0.9700 . ?
C27 H27B 0.9700 . ?
C27 H27C 0.9700 . ?
C56 H56A 0.9700 . ?
C56 H56B 0.9700 . ?
C56 H56C 0.9700 . ?
